data_4502658
loop_
_publ_author_name
'Hua, Qin'
'Zhao, Yue'
'Xu, Guan-Cheng'
'Chen, Man-Sheng'
'Su, Zhi'
'Cai, Kai'
'Sun, Wei-Yin'

_publ_section_title
;
 Synthesis, Structures, and Properties of Zinc(II) and Cadmium(II)
 Complexes with 1,2,4,5-Tetrakis(imidazol-1-ylmethyl)benzene and
 Multicarboxylate Ligands
;
_journal_issue 6
_journal_name_full 'Crystal Growth &amp; Design'
_journal_page_first 2553
_journal_paper_doi 10.1021/cg901480y
_journal_volume 10
_journal_year 2010
_chemical_formula_sum 'C23 H21 N4 O8 Zn2'
_chemical_formula_weight 612.18
_chemical_name_systematic
; 
 ? 
;
_space_group_IT_number 2
_symmetry_cell_setting triclinic
_symmetry_space_group_name_Hall '-P 1'
_symmetry_space_group_name_H-M 'P -1'
_atom_sites_solution_hydrogens geom
_atom_sites_solution_primary direct
_atom_sites_solution_secondary difmap
_audit_creation_method SHELXL-97
_cell_angle_alpha 98.271(2)
_cell_angle_beta 109.8030(10)
_cell_angle_gamma 99.816(2)
_cell_formula_units_Z 2
_cell_length_a 9.9236(13)
_cell_length_b 11.6713(15)
_cell_length_c 11.9072(16)
_cell_measurement_reflns_used 1895
_cell_measurement_temperature 293(2)
_cell_measurement_theta_max 24.05
_cell_measurement_theta_min 2.322
_cell_volume 1248.0(3)
_computing_structure_refinement 'SHELXL-97 (Sheldrick, 1997)'
_computing_structure_solution 'SHELXS-97 (Sheldrick, 1990)'
_diffrn_ambient_temperature 293(2)
_diffrn_measured_fraction_theta_full 0.980
_diffrn_measured_fraction_theta_max 0.980
_diffrn_radiation_monochromator graphite
_diffrn_radiation_source 'fine-focus sealed tube'
_diffrn_radiation_type MoK\a
_diffrn_radiation_wavelength 0.71073
_diffrn_reflns_av_R_equivalents 0.0345
_diffrn_reflns_av_sigmaI/netI 0.0717
_diffrn_reflns_limit_h_max 11
_diffrn_reflns_limit_h_min -10
_diffrn_reflns_limit_k_max 12
_diffrn_reflns_limit_k_min -13
_diffrn_reflns_limit_l_max 14
_diffrn_reflns_limit_l_min -14
_diffrn_reflns_number 6378
_diffrn_reflns_theta_full 25.25
_diffrn_reflns_theta_max 25.25
_diffrn_reflns_theta_min 2.24
_exptl_absorpt_coefficient_mu 1.977
_exptl_absorpt_correction_T_max 0.7558
_exptl_absorpt_correction_T_min 0.6932
_exptl_absorpt_correction_type multi-scan
_exptl_absorpt_process_details 'SADABS; Bruker, 2000'
_exptl_crystal_colour colorless
_exptl_crystal_density_diffrn 1.629
_exptl_crystal_density_method 'not measured'
_exptl_crystal_description block
_exptl_crystal_F_000 622
_exptl_crystal_size_max 0.20
_exptl_crystal_size_mid 0.20
_exptl_crystal_size_min 0.15
_refine_diff_density_max 0.577
_refine_diff_density_min -0.285
_refine_diff_density_rms 0.079
_refine_ls_extinction_method none
_refine_ls_goodness_of_fit_ref 0.909
_refine_ls_hydrogen_treatment mixed
_refine_ls_matrix_type full
_refine_ls_number_parameters 348
_refine_ls_number_reflns 4431
_refine_ls_number_restraints 0
_refine_ls_restrained_S_all 0.909
_refine_ls_R_factor_all 0.0565
_refine_ls_R_factor_gt 0.0399
_refine_ls_shift/su_max 0.000
_refine_ls_shift/su_mean 0.000
_refine_ls_structure_factor_coef Fsqd
_refine_ls_weighting_details 'calc w=1/[\s^2^(Fo^2^)+(0.0417P)^2^+0.0000P] where P=(Fo^2^+2Fc^2^)/3'
_refine_ls_weighting_scheme calc
_refine_ls_wR_factor_gt 0.0934
_refine_ls_wR_factor_ref 0.0971
_reflns_number_gt 3036
_reflns_number_total 4431
_reflns_threshold_expression >2sigma(I)
_cod_data_source_file cg901480y_si_002.cif
_cod_data_source_block 5
_cod_depositor_comments
;
The following automatic conversions were performed:

'_symmetry_cell_setting' value 'Triclinic' changed to 'triclinic'
according to /home/saulius/struct/CIF-dictionaries/cif_core.dic
dictionary named 'cif_core.dic' version 2.4.2 from 2011-04-26.

Automatic conversion script
Id: cif_fix_values 1715 2011-07-08 13:25:40Z adriana 
;
_cod_original_sg_symbol_H-M P-1
_cod_database_code 4502658

loop_
_symmetry_equiv_pos_as_xyz
'x, y, z'
'-x, -y, -z'

loop_
_atom_site_label
_atom_site_type_symbol
_atom_site_fract_x
_atom_site_fract_y
_atom_site_fract_z
_atom_site_U_iso_or_equiv
_atom_site_adp_type
_atom_site_occupancy
_atom_site_symmetry_multiplicity
_atom_site_calc_flag
_atom_site_refinement_flags
_atom_site_disorder_group
C1 C 1.0062(4) 0.4592(3) 0.6074(4) 0.0329(10) Uani 1 1 d . .
C2 C 1.0494(4) 0.3976(3) 0.5213(4) 0.0302(9) Uani 1 1 d . .
C3 C 1.0425(4) 0.4387(3) 0.4169(4) 0.0348(10) Uani 1 1 d . .
H7 H 1.0717 0.3964 0.3604 0.042 Uiso 1 1 calc R .
C4 C 1.0109(6) 0.4170(4) 0.7213(4) 0.0502(12) Uani 1 1 d . .
H17 H 0.9325 0.3461 0.6999 0.060 Uiso 1 1 calc R .
H17B H 1.1039 0.3954 0.7570 0.060 Uiso 1 1 calc R .
C5 C 1.1027(6) 0.5988(5) 0.8923(5) 0.0840(19) Uani 1 1 d . .
H20 H 1.2033 0.6116 0.9090 0.101 Uiso 1 1 calc R .
C6 C 1.0328(7) 0.6679(5) 0.9427(5) 0.0847(19) Uani 1 1 d . .
H19 H 1.0801 0.7379 1.0020 0.102 Uiso 1 1 calc R .
C7 C 0.8664(5) 0.5248(4) 0.8163(4) 0.0480(12) Uani 1 1 d . .
H11 H 0.7752 0.4741 0.7685 0.058 Uiso 1 1 calc R .
C8 C 1.1069(4) 0.2859(3) 0.5354(4) 0.0348(10) Uani 1 1 d . .
H5 H 1.1985 0.2956 0.5212 0.042 Uiso 1 1 calc R .
H5B H 1.1282 0.2760 0.6187 0.042 Uiso 1 1 calc R .
C9 C 0.8861(5) 0.1129(4) 0.4690(4) 0.0432(11) Uani 1 1 d . .
H10 H 0.8564 0.1285 0.5347 0.052 Uiso 1 1 calc R .
C10 C 0.8231(5) 0.0210(4) 0.3709(4) 0.0437(11) Uani 1 1 d . .
H15 H 0.7409 -0.0389 0.3577 0.052 Uiso 1 1 calc R .
C11 C 1.0074(5) 0.1255(3) 0.3457(4) 0.0346(10) Uani 1 1 d . .
H3 H 1.0772 0.1528 0.3137 0.042 Uiso 1 1 calc R .
C12 C 0.4983(4) -0.3118(3) 0.2574(4) 0.0353(10) Uani 1 1 d . .
C13 C 0.4447(4) -0.2128(4) 0.2278(4) 0.0399(10) Uani 1 1 d . .
H13 H 0.4424 -0.1906 0.1553 0.048 Uiso 1 1 calc R .
C14 C 0.3948(4) -0.1474(4) 0.3051(4) 0.0417(11) Uani 1 1 d . .
C15 C 0.3981(4) -0.1846(4) 0.4127(4) 0.0461(12) Uani 1 1 d . .
H16 H 0.3673 -0.1401 0.4665 0.055 Uiso 1 1 calc R .
C16 C 0.4450(4) -0.2842(4) 0.4413(4) 0.0408(11) Uani 1 1 d . .
C17 C 0.4976(4) -0.3464(4) 0.3638(4) 0.0394(11) Uani 1 1 d . .
H4 H 0.5331 -0.4126 0.3835 0.047 Uiso 1 1 calc R .
C18 C 0.5466(5) -0.3851(4) 0.1699(4) 0.0495(12) Uani 1 1 d . .
H22 H 0.4592 -0.4290 0.1002 0.059 Uiso 1 1 calc R .
H22B H 0.5917 -0.4432 0.2102 0.059 Uiso 1 1 calc R .
C19 C 0.6534(4) -0.3186(3) 0.1220(4) 0.0326(9) Uani 1 1 d . .
C20 C 0.3328(5) -0.0418(4) 0.2719(5) 0.0556(13) Uani 1 1 d . .
H18 H 0.3716 -0.0124 0.2141 0.067 Uiso 1 1 calc R .
H18B H 0.3682 0.0211 0.3450 0.067 Uiso 1 1 calc R .
C21 C 0.1653(5) -0.0662(4) 0.2167(4) 0.0372(10) Uani 1 1 d . .
C22 C 0.4331(5) -0.3268(5) 0.5508(4) 0.0575(14) Uani 1 1 d . .
H23 H 0.3828 -0.4105 0.5247 0.069 Uiso 1 1 calc R .
H23B H 0.3709 -0.2844 0.5794 0.069 Uiso 1 1 calc R .
C23 C 0.5760(5) -0.3134(4) 0.6591(4) 0.0411(11) Uani 1 1 d . .
H30 H 0.827(4) -0.097(3) -0.050(4) 0.037(13) Uiso 1 1 d . .
N1 N 0.8846(4) 0.6222(3) 0.8959(3) 0.0456(9) Uani 1 1 d . .
N2 N 0.9948(4) 0.5071(3) 0.8123(3) 0.0433(9) Uani 1 1 d . .
N3 N 0.8992(4) 0.0291(3) 0.2929(3) 0.0349(8) Uani 1 1 d . .
N4 N 1.0034(3) 0.1787(2) 0.4516(3) 0.0311(8) Uani 1 1 d . .
O1 O 0.7446(3) -0.2260(2) 0.1904(2) 0.0404(7) Uani 1 1 d . .
O2 O 0.6478(4) -0.3646(2) 0.0202(3) 0.0634(10) Uani 1 1 d . .
O3 O 0.1076(3) 0.0017(3) 0.1534(3) 0.0499(8) Uani 1 1 d . .
O4 O 0.0876(3) -0.1504(2) 0.2392(3) 0.0399(7) Uani 1 1 d . .
O5 O 0.6942(4) -0.2867(3) 0.6505(3) 0.0714(11) Uani 1 1 d . .
O6 O 0.5569(3) -0.3359(3) 0.7549(3) 0.0547(9) Uani 1 1 d . .
O7 O 0.7910(4) -0.1325(3) -0.0141(3) 0.0439(8) Uani 1 1 d . .
O2W O 0.529(2) 0.956(3) 0.985(2) 0.37(3) Uani 0.55(2) 1 d P 1
O2WA O 0.364(2) 0.776(2) 0.861(2) 0.225(14) Uani 0.45(2) 1 d P 2
Zn1 Zn 0.88992(5) -0.10047(4) 0.15946(4) 0.03377(15) Uani 1 1 d . .
Zn2 Zn 0.72703(6) -0.29746(4) -0.09358(4) 0.04162(17) Uani 1 1 d . .

loop_
_atom_site_aniso_label
_atom_site_aniso_U_11
_atom_site_aniso_U_22
_atom_site_aniso_U_33
_atom_site_aniso_U_23
_atom_site_aniso_U_13
_atom_site_aniso_U_12
C1 0.043(3) 0.028(2) 0.027(2) 0.0055(18) 0.012(2) 0.0096(19)
C2 0.035(2) 0.0225(19) 0.028(2) 0.0023(17) 0.0063(19) 0.0067(18)
C3 0.051(3) 0.032(2) 0.024(2) 0.0033(18) 0.016(2) 0.016(2)
C4 0.077(4) 0.046(3) 0.044(3) 0.017(2) 0.031(3) 0.032(3)
C5 0.051(4) 0.116(5) 0.061(4) -0.025(4) 0.010(3) 0.017(4)
C6 0.069(4) 0.088(4) 0.060(4) -0.037(3) 0.006(3) 0.005(3)
C7 0.055(3) 0.047(3) 0.040(3) 0.007(2) 0.018(2) 0.007(2)
C8 0.045(3) 0.026(2) 0.028(2) 0.0012(18) 0.009(2) 0.0084(19)
C9 0.047(3) 0.043(2) 0.047(3) 0.004(2) 0.029(2) 0.010(2)
C10 0.042(3) 0.040(2) 0.049(3) 0.002(2) 0.024(2) 0.001(2)
C11 0.044(3) 0.028(2) 0.038(3) 0.006(2) 0.023(2) 0.009(2)
C12 0.026(2) 0.038(2) 0.036(3) 0.001(2) 0.014(2) -0.0043(19)
C13 0.034(2) 0.051(3) 0.032(3) 0.011(2) 0.011(2) 0.001(2)
C14 0.028(2) 0.047(3) 0.050(3) 0.015(2) 0.014(2) 0.006(2)
C15 0.033(3) 0.067(3) 0.037(3) 0.001(2) 0.016(2) 0.010(2)
C16 0.031(2) 0.061(3) 0.032(3) 0.014(2) 0.012(2) 0.009(2)
C17 0.028(2) 0.046(3) 0.042(3) 0.014(2) 0.010(2) 0.005(2)
C18 0.055(3) 0.042(2) 0.044(3) -0.006(2) 0.026(2) -0.011(2)
C19 0.040(3) 0.030(2) 0.030(3) 0.008(2) 0.015(2) 0.008(2)
C20 0.044(3) 0.053(3) 0.074(4) 0.023(3) 0.024(3) 0.009(2)
C21 0.044(3) 0.038(2) 0.033(3) 0.003(2) 0.020(2) 0.010(2)
C22 0.041(3) 0.098(4) 0.042(3) 0.025(3) 0.020(2) 0.022(3)
C23 0.049(3) 0.043(3) 0.028(3) 0.007(2) 0.011(2) 0.010(2)
N1 0.056(3) 0.051(2) 0.033(2) 0.0039(19) 0.020(2) 0.017(2)
N2 0.060(3) 0.052(2) 0.027(2) 0.0125(18) 0.021(2) 0.024(2)
N3 0.041(2) 0.0287(18) 0.035(2) 0.0025(16) 0.0173(17) 0.0068(16)
N4 0.040(2) 0.0227(16) 0.031(2) 0.0031(15) 0.0145(17) 0.0072(15)
O1 0.0428(18) 0.0431(16) 0.0269(17) 0.0047(14) 0.0130(14) -0.0087(14)
O2 0.111(3) 0.0397(17) 0.038(2) -0.0062(15) 0.047(2) -0.0129(18)
O3 0.055(2) 0.0530(19) 0.052(2) 0.0267(17) 0.0238(17) 0.0167(17)
O4 0.0379(17) 0.0377(16) 0.047(2) 0.0152(14) 0.0171(15) 0.0087(14)
O5 0.040(2) 0.125(3) 0.047(2) 0.036(2) 0.0132(17) 0.008(2)
O6 0.057(2) 0.078(2) 0.0274(18) 0.0146(17) 0.0161(16) 0.0080(18)
O7 0.061(2) 0.0403(18) 0.0292(18) 0.0115(15) 0.0193(16) 0.0017(16)
O2W 0.23(3) 0.78(8) 0.38(3) 0.41(5) 0.23(3) 0.36(4)
O2WA 0.142(17) 0.39(3) 0.26(2) 0.16(2) 0.159(17) 0.110(19)
Zn1 0.0391(3) 0.0313(3) 0.0296(3) 0.0020(2) 0.0150(2) 0.0042(2)
Zn2 0.0554(4) 0.0418(3) 0.0281(3) 0.0035(2) 0.0199(3) 0.0070(3)

loop_
_atom_type_symbol
_atom_type_description
_atom_type_scat_dispersion_real
_atom_type_scat_dispersion_imag
_atom_type_scat_source
C C 0.0033 0.0016 'International Tables Vol C Tables 4.2.6.8 and 6.1.1.4'
H H 0.0000 0.0000 'International Tables Vol C Tables 4.2.6.8 and 6.1.1.4'
N N 0.0061 0.0033 'International Tables Vol C Tables 4.2.6.8 and 6.1.1.4'
O O 0.0106 0.0060 'International Tables Vol C Tables 4.2.6.8 and 6.1.1.4'
Zn Zn 0.2839 1.4301 'International Tables Vol C Tables 4.2.6.8 and 6.1.1.4'

loop_
_geom_angle_atom_site_label_1
_geom_angle_atom_site_label_2
_geom_angle_atom_site_label_3
_geom_angle
_geom_angle_site_symmetry_1
_geom_angle_site_symmetry_3
C3 C1 C2 117.4(3) 2_766 .
C3 C1 C4 121.1(3) 2_766 .
C2 C1 C4 121.4(3) . .
C3 C2 C1 119.8(3) . .
C3 C2 C8 116.5(3) . .
C1 C2 C8 123.7(3) . .
C2 C3 C1 122.8(4) . 2_766
C2 C3 H7 118.6 . .
C1 C3 H7 118.6 2_766 .
N2 C4 C1 112.8(3) . .
N2 C4 H17 109.0 . .
C1 C4 H17 109.0 . .
N2 C4 H17B 109.0 . .
C1 C4 H17B 109.0 . .
H17 C4 H17B 107.8 . .
N2 C5 C6 105.1(5) . .
N2 C5 H20 127.5 . .
C6 C5 H20 127.5 . .
C5 C6 N1 111.5(5) . .
C5 C6 H19 124.3 . .
N1 C6 H19 124.3 . .
N1 C7 N2 112.0(4) . .
N1 C7 H11 124.0 . .
N2 C7 H11 124.0 . .
N4 C8 C2 113.0(3) . .
N4 C8 H5 109.0 . .
C2 C8 H5 109.0 . .
N4 C8 H5B 109.0 . .
C2 C8 H5B 109.0 . .
H5 C8 H5B 107.8 . .
C10 C9 N4 105.7(4) . .
C10 C9 H10 127.1 . .
N4 C9 H10 127.1 . .
C9 C10 N3 109.8(4) . .
C9 C10 H15 125.1 . .
N3 C10 H15 125.1 . .
N3 C11 N4 110.9(3) . .
N3 C11 H3 124.5 . .
N4 C11 H3 124.5 . .
C17 C12 C13 119.4(4) . .
C17 C12 C18 120.5(4) . .
C13 C12 C18 119.9(4) . .
C14 C13 C12 120.6(4) . .
C14 C13 H13 119.7 . .
C12 C13 H13 119.7 . .
C13 C14 C15 118.1(4) . .
C13 C14 C20 120.8(4) . .
C15 C14 C20 121.0(4) . .
C16 C15 C14 122.3(4) . .
C16 C15 H16 118.8 . .
C14 C15 H16 118.8 . .
C15 C16 C17 118.4(4) . .
C15 C16 C22 120.4(4) . .
C17 C16 C22 121.2(4) . .
C16 C17 C12 121.2(4) . .
C16 C17 H4 119.4 . .
C12 C17 H4 119.4 . .
C12 C18 C19 117.1(3) . .
C12 C18 H22 108.0 . .
C19 C18 H22 108.0 . .
C12 C18 H22B 108.0 . .
C19 C18 H22B 108.0 . .
H22 C18 H22B 107.3 . .
O2 C19 O1 125.1(4) . .
O2 C19 C18 116.5(4) . .
O1 C19 C18 118.2(4) . .
C14 C20 C21 115.5(4) . .
C14 C20 H18 108.4 . .
C21 C20 H18 108.4 . .
C14 C20 H18B 108.4 . .
C21 C20 H18B 108.4 . .
H18 C20 H18B 107.5 . .
O3 C21 O4 121.1(4) . .
O3 C21 C20 118.6(4) . .
O4 C21 C20 120.3(4) . .
O3 C21 Zn1 65.7(2) . 1_455
O4 C21 Zn1 55.6(2) . 1_455
C20 C21 Zn1 171.0(3) . 1_455
C16 C22 C23 117.4(4) . .
C16 C22 H23 107.9 . .
C23 C22 H23 107.9 . .
C16 C22 H23B 107.9 . .
C23 C22 H23B 107.9 . .
H23 C22 H23B 107.2 . .
O5 C23 O6 124.8(4) . .
O5 C23 C22 121.3(4) . .
O6 C23 C22 114.0(4) . .
C7 N1 C6 103.9(4) . .
C7 N1 Zn2 125.7(3) . 1_566
C6 N1 Zn2 128.3(3) . 1_566
C7 N2 C5 107.5(4) . .
C7 N2 C4 125.3(4) . .
C5 N2 C4 126.2(4) . .
C11 N3 C10 105.6(3) . .
C11 N3 Zn1 125.0(3) . .
C10 N3 Zn1 126.8(3) . .
C11 N4 C9 108.0(3) . .
C11 N4 C8 126.2(3) . .
C9 N4 C8 125.8(3) . .
C19 O1 Zn1 131.7(3) . .
C19 O2 Zn2 130.8(3) . .
C21 O3 Zn1 84.8(2) . 1_455
C21 O4 Zn1 94.5(2) . 1_455
C23 O6 Zn2 118.3(3) . 1_556
Zn1 O7 Zn2 115.13(15) . .
Zn1 O7 H30 118(3) . .
Zn2 O7 H30 110(3) . .
O7 Zn1 N3 132.00(13) . .
O7 Zn1 O1 96.46(12) . .
N3 Zn1 O1 94.92(12) . .
O7 Zn1 O4 121.28(12) . 1_655
N3 Zn1 O4 101.72(13) . 1_655
O1 Zn1 O4 101.20(11) . 1_655
O7 Zn1 O3 93.13(12) . 1_655
N3 Zn1 O3 91.30(12) . 1_655
O1 Zn1 O3 160.35(11) . 1_655
O4 Zn1 O3 59.23(10) 1_655 1_655
O7 Zn1 C21 110.66(14) . 1_655
N3 Zn1 C21 95.75(13) . 1_655
O1 Zn1 C21 131.02(13) . 1_655
O4 Zn1 C21 29.83(11) 1_655 1_655
O3 Zn1 C21 29.49(10) 1_655 1_655
O7 Zn2 O6 114.72(13) . 1_554
O7 Zn2 O2 100.56(13) . .
O6 Zn2 O2 103.19(14) 1_554 .
O7 Zn2 N1 115.85(15) . 1_544
O6 Zn2 N1 113.15(14) 1_554 1_544
O2 Zn2 N1 107.34(14) . 1_544

loop_
_geom_bond_atom_site_label_1
_geom_bond_atom_site_label_2
_geom_bond_distance
_geom_bond_site_symmetry_2
C1 C3 1.392(5) 2_766
C1 C2 1.394(5) .
C1 C4 1.497(5) .
C2 C3 1.380(5) .
C2 C8 1.519(5) .
C3 C1 1.392(5) 2_766
C3 H7 0.9300 .
C4 N2 1.467(5) .
C4 H17 0.9700 .
C4 H17B 0.9700 .
C5 N2 1.351(6) .
C5 C6 1.351(7) .
C5 H20 0.9300 .
C6 N1 1.360(6) .
C6 H19 0.9300 .
C7 N1 1.314(5) .
C7 N2 1.340(5) .
C7 H11 0.9300 .
C8 N4 1.457(5) .
C8 H5 0.9700 .
C8 H5B 0.9700 .
C9 C10 1.350(6) .
C9 N4 1.375(5) .
C9 H10 0.9300 .
C10 N3 1.385(5) .
C10 H15 0.9300 .
C11 N3 1.319(5) .
C11 N4 1.340(5) .
C11 H3 0.9300 .
C12 C17 1.385(5) .
C12 C13 1.394(5) .
C12 C18 1.507(5) .
C13 C14 1.382(6) .
C13 H13 0.9300 .
C14 C15 1.404(6) .
C14 C20 1.512(6) .
C15 C16 1.369(6) .
C15 H16 0.9300 .
C16 C17 1.384(6) .
C16 C22 1.494(6) .
C17 H4 0.9300 .
C18 C19 1.519(5) .
C18 H22 0.9700 .
C18 H22B 0.9700 .
C19 O2 1.232(5) .
C19 O1 1.250(4) .
C20 C21 1.524(6) .
C20 H18 0.9700 .
C20 H18B 0.9700 .
C21 O3 1.249(5) .
C21 O4 1.260(4) .
C21 Zn1 2.526(4) 1_455
C22 C23 1.525(6) .
C22 H23 0.9700 .
C22 H23B 0.9700 .
C23 O5 1.205(5) .
C23 O6 1.273(5) .
N1 Zn2 1.985(3) 1_566
N3 Zn1 1.996(3) .
O1 Zn1 2.039(3) .
O2 Zn2 1.971(3) .
O3 Zn1 2.312(3) 1_455
O4 Zn1 2.091(3) 1_455
O6 Zn2 1.936(3) 1_556
O7 Zn1 1.912(3) .
O7 Zn2 1.912(3) .
O7 H30 0.77(4) .
O2W O2W 1.31(5) 2_677
Zn1 O4 2.091(3) 1_655
Zn1 O3 2.312(3) 1_655
Zn1 C21 2.526(4) 1_655
Zn2 O6 1.936(3) 1_554
Zn2 N1 1.985(3) 1_544

loop_
_geom_torsion_atom_site_label_1
_geom_torsion_atom_site_label_2
_geom_torsion_atom_site_label_3
_geom_torsion_atom_site_label_4
_geom_torsion
_geom_torsion_site_symmetry_1
_geom_torsion_site_symmetry_4
C3 C1 C2 C3 -0.1(6) 2_766 .
C4 C1 C2 C3 179.5(4) . .
C3 C1 C2 C8 179.2(4) 2_766 .
C4 C1 C2 C8 -1.3(6) . .
C1 C2 C3 C1 0.1(7) . 2_766
C8 C2 C3 C1 -179.2(4) . 2_766
C3 C1 C4 N2 -13.8(6) 2_766 .
C2 C1 C4 N2 166.6(4) . .
N2 C5 C6 N1 -0.4(7) . .
C3 C2 C8 N4 -71.7(4) . .
C1 C2 C8 N4 109.0(4) . .
N4 C9 C10 N3 -0.2(5) . .
C17 C12 C13 C14 1.8(6) . .
C18 C12 C13 C14 177.5(4) . .
C12 C13 C14 C15 -0.9(6) . .
C12 C13 C14 C20 -178.4(4) . .
C13 C14 C15 C16 -1.7(6) . .
C20 C14 C15 C16 175.8(4) . .
C14 C15 C16 C17 3.2(6) . .
C14 C15 C16 C22 -174.2(4) . .
C15 C16 C17 C12 -2.3(6) . .
C22 C16 C17 C12 175.1(4) . .
C13 C12 C17 C16 -0.2(6) . .
C18 C12 C17 C16 -175.9(4) . .
C17 C12 C18 C19 -133.6(4) . .
C13 C12 C18 C19 50.7(6) . .
C12 C18 C19 O2 -151.7(4) . .
C12 C18 C19 O1 32.0(6) . .
C13 C14 C20 C21 98.7(5) . .
C15 C14 C20 C21 -78.8(6) . .
C14 C20 C21 O3 -157.9(4) . .
C14 C20 C21 O4 25.1(6) . .
C14 C20 C21 Zn1 85(2) . 1_455
C15 C16 C22 C23 -109.8(5) . .
C17 C16 C22 C23 72.9(6) . .
C16 C22 C23 O5 -11.0(7) . .
C16 C22 C23 O6 170.7(4) . .
N2 C7 N1 C6 0.6(5) . .
N2 C7 N1 Zn2 165.4(3) . 1_566
C5 C6 N1 C7 -0.1(7) . .
C5 C6 N1 Zn2 -164.4(4) . 1_566
N1 C7 N2 C5 -0.9(5) . .
N1 C7 N2 C4 -170.5(3) . .
C6 C5 N2 C7 0.7(6) . .
C6 C5 N2 C4 170.3(4) . .
C1 C4 N2 C7 86.0(5) . .
C1 C4 N2 C5 -81.8(6) . .
N4 C11 N3 C10 -0.4(4) . .
N4 C11 N3 Zn1 -163.2(3) . .
C9 C10 N3 C11 0.4(5) . .
C9 C10 N3 Zn1 162.8(3) . .
N3 C11 N4 C9 0.3(4) . .
N3 C11 N4 C8 178.9(3) . .
C10 C9 N4 C11 0.0(5) . .
C10 C9 N4 C8 -178.6(3) . .
C2 C8 N4 C11 99.2(4) . .
C2 C8 N4 C9 -82.4(5) . .
O2 C19 O1 Zn1 11.9(6) . .
C18 C19 O1 Zn1 -172.1(3) . .
O1 C19 O2 Zn2 -20.0(7) . .
C18 C19 O2 Zn2 164.0(3) . .
O4 C21 O3 Zn1 5.8(4) . 1_455
C20 C21 O3 Zn1 -171.2(4) . 1_455
O3 C21 O4 Zn1 -6.4(4) . 1_455
C20 C21 O4 Zn1 170.5(4) . 1_455
O5 C23 O6 Zn2 11.7(6) . 1_556
C22 C23 O6 Zn2 -170.0(3) . 1_556
Zn2 O7 Zn1 N3 -148.02(15) . .
Zn2 O7 Zn1 O1 -45.41(18) . .
Zn2 O7 Zn1 O4 61.9(2) . 1_655
Zn2 O7 Zn1 O3 117.41(17) . 1_655
Zn2 O7 Zn1 C21 93.06(19) . 1_655
C11 N3 Zn1 O7 -98.2(3) . .
C10 N3 Zn1 O7 102.6(4) . .
C11 N3 Zn1 O1 158.5(3) . .
C10 N3 Zn1 O1 -0.6(4) . .
C11 N3 Zn1 O4 56.0(3) . 1_655
C10 N3 Zn1 O4 -103.2(4) . 1_655
C11 N3 Zn1 O3 -2.8(3) . 1_655
C10 N3 Zn1 O3 -162.0(4) . 1_655
C11 N3 Zn1 C21 26.4(3) . 1_655
C10 N3 Zn1 C21 -132.8(4) . 1_655
C19 O1 Zn1 O7 21.7(4) . .
C19 O1 Zn1 N3 155.0(3) . .
C19 O1 Zn1 O4 -102.0(3) . 1_655
C19 O1 Zn1 O3 -97.0(5) . 1_655
C19 O1 Zn1 C21 -103.0(4) . 1_655
Zn1 O7 Zn2 O6 152.52(15) . 1_554
Zn1 O7 Zn2 O2 42.6(2) . .
Zn1 O7 Zn2 N1 -72.7(2) . 1_544
C19 O2 Zn2 O7 -8.5(5) . .
C19 O2 Zn2 O6 -127.2(4) . 1_554
C19 O2 Zn2 N1 113.1(4) . 1_544
